data_2106363
loop_
_publ_author_name
'Koizumi, H.'

_publ_section_title
;
 An efficient laser material, lithium neodymium phosphate Li Nd P4 O12
;
_journal_name_full 'Acta Crystallographica B (24,1968-38,1982)'
_journal_page_first 266
_journal_page_last 268
_journal_volume 32
_journal_year 1976
_chemical_formula_sum 'Li Nd O12 P4'
_chemical_name_systematic 'Li Nd (P4 O12)'
_space_group_IT_number 15
_symmetry_space_group_name_Hall '-I 2yc'
_symmetry_space_group_name_H-M 'I 1 2/c 1'
_cell_angle_alpha 90
_cell_angle_beta 90.1
_cell_angle_gamma 90
_cell_formula_units_Z 4
_cell_length_a 9.844
_cell_length_b 7.008
_cell_length_c 13.25
_cell_volume 914.073
_citation_journal_id_ASTM ACBCAR
_cod_data_source_file Koizumi_ACBCAR_1976_827.cif
_cod_data_source_block Li1Nd1O12P4
_cod_original_cell_volume 914.0731
_cod_original_sg_symbol_Hall '-C 2yc (x,y,-x+z)'
_cod_original_formula_sum 'Li1 Nd1 O12 P4'
_cod_database_code 2106363

loop_
_symmetry_equiv_pos_as_xyz
x,y,z
-x,y,-z+1/2
-x,-y,-z
x,-y,z-1/2
x+1/2,y+1/2,z+1/2
-x+1/2,y+1/2,-z+1
-x+1/2,-y+1/2,-z+1/2
x+1/2,-y+1/2,z

loop_
_atom_site_label
_atom_site_type_symbol
_atom_site_fract_x
_atom_site_fract_y
_atom_site_fract_z
_atom_site_occupancy
_atom_site_U_iso_or_equiv
P1 P+5 0.2247 0.307 0.3889 1 0.0
Li1 Li+1 0.5 0.0536 0.25 1 0.0
Nd1 Nd+3 0.5 0.5501 0.25 1 0.0
O6 O-2 0.3231 0.1321 0.4095 1 0.0
P2 P+5 0.3021 0.9081 0.399 1 0.0
O2 O-2 0.3155 0.4689 0.3651 1 0.0
O1 O-2 0.1193 0.2551 0.3153 1 0.0
O4 O-2 0.4072 0.849 0.3238 1 0.0
O3 O-2 0.1554 0.8642 0.3806 1 0.0
O5 O-2 0.1488 0.3364 0.4937 1 0.0
